data_7248599
loop_
_publ_author_name
'Khan, Yaqoot'
'Ismail, Ismail'
'Ma, Hongwei'
'Li, Zhongkui'
'Li, Hui'

_publ_section_title
;
 Sugar--nucleobase hydrogen bonding in cytidine 5&#x2032;-monophosphate
 nucleotide-cadmium coordination complexes
;
_journal_issue 21
_journal_name_full CrystEngComm
_journal_page_first 2775
_journal_page_last 2783
_journal_paper_doi 10.1039/D4CE00150H
_journal_volume 26
_journal_year 2024
_chemical_formula_sum 'C21 H30 Cd N5 O12 P'
_chemical_formula_weight 687.87
_space_group_crystal_system monoclinic
_space_group_IT_number 4
_space_group_name_Hall 'P 2yb'
_space_group_name_H-M_alt 'P 1 21 1'
_atom_sites_solution_hydrogens mixed
_audit_block_doi 10.5517/ccdc.csd.cc2g293z
_audit_creation_method SHELXL-2018/3
_audit_update_record
;
2023-05-30 deposited with the CCDC.	2024-04-24 downloaded from the CCDC.
;
_cell_angle_alpha 90
_cell_angle_beta 90.292(7)
_cell_angle_gamma 90
_cell_formula_units_Z 2
_cell_length_a 8.6015(17)
_cell_length_b 11.121(2)
_cell_length_c 13.895(3)
_cell_measurement_reflns_used 6069
_cell_measurement_temperature 296(2)
_cell_measurement_theta_max 21.372
_cell_measurement_theta_min 2.998
_cell_volume 1329.1(5)
_computing_cell_refinement 'Bruker SMART'
_computing_data_collection 'Bruker SMART'
_computing_data_reduction 'Bruker SHELXTL'
_computing_molecular_graphics 'Bruker SHELXTL'
_computing_publication_material 'Bruker SHELXTL'
_computing_structure_refinement 'SHELXL-2018/3 (Sheldrick, 2018)'
_computing_structure_solution 'SHELXT 2014/4 (Sheldrick, 2014)'
_diffrn_ambient_temperature 296(2)
_diffrn_measured_fraction_theta_full 1.000
_diffrn_measured_fraction_theta_max 0.944
_diffrn_measurement_device_type 'CCD area detector'
_diffrn_measurement_method 'phi and omega scans'
_diffrn_radiation_type MoK\a
_diffrn_radiation_wavelength 0.71073
_diffrn_reflns_av_R_equivalents 0.0584
_diffrn_reflns_av_unetI/netI 0.1029
_diffrn_reflns_Laue_measured_fraction_full 1.000
_diffrn_reflns_Laue_measured_fraction_max 0.944
_diffrn_reflns_limit_h_max 12
_diffrn_reflns_limit_h_min -12
_diffrn_reflns_limit_k_max 15
_diffrn_reflns_limit_k_min -16
_diffrn_reflns_limit_l_max 20
_diffrn_reflns_limit_l_min -19
_diffrn_reflns_number 18337
_diffrn_reflns_point_group_measured_fraction_full 1.000
_diffrn_reflns_point_group_measured_fraction_max 0.908
_diffrn_reflns_theta_full 25.242
_diffrn_reflns_theta_max 31.245
_diffrn_reflns_theta_min 2.346
_diffrn_source 'fine-focus sealed tube'
_exptl_absorpt_coefficient_mu 0.954
_exptl_absorpt_correction_type multi-scan
_exptl_absorpt_process_details sadabs
_exptl_crystal_colour colorless
_exptl_crystal_density_diffrn 1.719
_exptl_crystal_description block
_exptl_crystal_F_000 700
_exptl_crystal_size_max 0.370
_exptl_crystal_size_mid 0.290
_exptl_crystal_size_min 0.280
_exptl_transmission_factor_max 0.913
_exptl_transmission_factor_min 0.748
_refine_diff_density_max 0.612
_refine_diff_density_min -0.759
_refine_diff_density_rms 0.121
_refine_ls_abs_structure_details
;
 Flack x determined using 2089 quotients [(I+)-(I-)]/[(I+)+(I-)]
 (Parsons, Flack and Wagner, Acta Cryst. B69 (2013) 249-259).
;
_refine_ls_abs_structure_Flack 0.003(18)
_refine_ls_extinction_method none
_refine_ls_goodness_of_fit_ref 1.012
_refine_ls_hydrogen_treatment constr
_refine_ls_matrix_type full
_refine_ls_number_parameters 361
_refine_ls_number_reflns 7880
_refine_ls_number_restraints 1
_refine_ls_restrained_S_all 1.012
_refine_ls_R_factor_all 0.0775
_refine_ls_R_factor_gt 0.0493
_refine_ls_shift/su_max 0.000
_refine_ls_shift/su_mean 0.000
_refine_ls_structure_factor_coef Fsqd
_refine_ls_weighting_details 'w=1/[\s^2^(Fo^2^)+(0.0188P)^2^+0.3046P] where P=(Fo^2^+2Fc^2^)/3'
_refine_ls_weighting_scheme calc
_refine_ls_wR_factor_gt 0.0785
_refine_ls_wR_factor_ref 0.0872
_reflns_Friedel_coverage 0.838
_reflns_Friedel_fraction_full 1.000
_reflns_Friedel_fraction_max 0.868
_reflns_number_gt 5917
_reflns_number_total 7880
_reflns_threshold_expression 'I > 2\s(I)'
_cod_data_source_file d4ce00150h2.cif
_cod_data_source_block 1_b
_cod_depositor_comments 'Adding full bibliography for 7248599--7248603.cif.'
_cod_original_cell_volume 1329.1(4)
_cod_original_sg_symbol_H-M 'P 21'
_cod_database_code 7248599
_shelx_shelxl_version_number 2018/3
_shelx_space_group_comment
;
The symmetry employed for this shelxl refinement is uniquely defined
by the following loop, which should always be used as a source of
symmetry information in preference to the above space-group names.
They are only intended as comments.
;
_shelx_estimated_absorpt_t_min 0.719
_shelx_estimated_absorpt_t_max 0.776

loop_
_space_group_symop_operation_xyz
'x, y, z'
'-x, y+1/2, -z'

loop_
_atom_site_label
_atom_site_type_symbol
_atom_site_fract_x
_atom_site_fract_y
_atom_site_fract_z
_atom_site_U_iso_or_equiv
_atom_site_adp_type
_atom_site_occupancy
_atom_site_site_symmetry_order
_atom_site_calc_flag
_atom_site_refinement_flags_posn
_atom_site_refinement_flags_adp
_atom_site_refinement_flags_occupancy
_atom_site_disorder_assembly
_atom_site_disorder_group
Cd1 Cd 0.61601(5) 0.51830(4) 0.01273(3) 0.01996(10) Uani 1 1 d . . . . .
P1 P 0.27617(18) 0.32736(14) 0.03384(11) 0.0173(3) Uani 1 1 d . . . . .
O4 O 0.1647(5) 0.4105(4) -0.0175(3) 0.0274(11) Uani 1 1 d . . . . .
O12 O 0.0734(6) 0.6400(4) 0.9515(4) 0.0359(12) Uani 1 1 d . . . . .
H12E H -0.022490 0.650889 0.963176 0.043 Uiso 1 1 d R U . . .
H12B H 0.092810 0.657060 0.893116 0.043 Uiso 1 1 d R U . . .
O6 O 0.2376(5) 0.3523(4) 0.1461(3) 0.0237(10) Uani 1 1 d . . . . .
O1 O 0.8455(5) 0.3887(4) 0.0169(4) 0.0352(13) Uani 1 1 d . . . . .
H1B H 0.918572 0.413164 -0.019121 0.042 Uiso 1 1 d R U . . .
H1D H 0.825071 0.315155 0.006029 0.042 Uiso 1 1 d R U . . .
O2 O 0.4078(6) 0.6499(5) 0.0192(5) 0.0442(17) Uani 1 1 d . . . . .
H2C H 0.393847 0.688069 -0.033166 0.053 Uiso 1 1 d R U . . .
H2D H 0.416525 0.699009 0.065784 0.053 Uiso 1 1 d R U . . .
O7 O 0.3393(5) 0.4642(4) 0.3190(3) 0.0256(10) Uani 1 1 d . . . . .
O5 O 0.2426(5) 0.1949(4) 0.0150(3) 0.0220(10) Uani 1 1 d . . . . .
N5 N -0.1252(7) 0.8686(5) 0.2176(4) 0.0296(15) Uani 1 1 d . . . . .
H5B H -0.161667 0.924747 0.253617 0.036 Uiso 1 1 calc R U . . .
H5C H -0.142646 0.869789 0.156627 0.036 Uiso 1 1 calc R U . . .
O3 O 0.4476(5) 0.3559(4) 0.0184(4) 0.0217(11) Uani 1 1 d . . . . .
N1 N 0.6137(6) 0.4892(5) 0.8488(4) 0.0259(14) Uani 1 1 d . . . . .
O10 O 0.2203(5) 0.3804(4) 0.5131(3) 0.0331(11) Uani 1 1 d . . . . .
H10A H 0.167215 0.328757 0.539387 0.050 Uiso 1 1 calc R U . . .
O9 O 0.0833(6) 0.2189(4) 0.3729(3) 0.0344(12) Uani 1 1 d . . . . .
H9A H 0.024123 0.220589 0.418928 0.052 Uiso 1 1 calc R U . . .
N3 N 0.1455(6) 0.6134(5) 0.3354(4) 0.0245(12) Uani 1 1 d . . . . .
N2 N 0.6513(6) 0.5324(7) 0.1762(3) 0.0285(14) Uani 1 1 d . . . . .
O8 O 0.1064(6) 0.7002(5) 0.4806(3) 0.0347(12) Uani 1 1 d . . . . .
N4 N -0.0182(7) 0.7829(5) 0.3523(4) 0.0269(13) Uani 1 1 d . . . . .
C15 C 0.1309(7) 0.3368(6) 0.3504(5) 0.0222(14) Uani 1 1 d . . . . .
H15A H 0.062571 0.369007 0.299986 0.027 Uiso 1 1 calc R U . . .
C12 C 0.7472(9) 0.4685(6) 0.6984(5) 0.0349(18) Uani 1 1 d . . . . .
H12A H 0.841742 0.459744 0.666991 0.042 Uiso 1 1 calc R U . . .
C17 C 0.2420(6) 0.5215(9) 0.3866(4) 0.0249(12) Uani 1 1 d . . . . .
H17A H 0.305692 0.560724 0.436095 0.030 Uiso 1 1 calc R U . . .
O11 O 0.8532(8) 0.1352(6) 0.2504(4) 0.0590(19) Uani 1 1 d . . . . .
C11 C 0.7419(9) 0.4755(6) 0.7983(5) 0.0343(18) Uani 1 1 d . . . . .
H11A H 0.835444 0.470111 0.831872 0.041 Uiso 1 1 calc R U . . .
C14 C 0.2978(7) 0.3391(6) 0.3148(4) 0.0242(14) Uani 1 1 d . . . . .
H14A H 0.362799 0.295282 0.361104 0.029 Uiso 1 1 calc R U . . .
C21 C 0.0764(8) 0.7013(6) 0.3928(5) 0.0277(16) Uani 1 1 d . . . . .
C13 C 0.3297(8) 0.2908(6) 0.2165(4) 0.0255(15) Uani 1 1 d . . . . .
H13A H 0.439065 0.300717 0.201732 0.031 Uiso 1 1 calc R U . . .
H13B H 0.305956 0.205511 0.214754 0.031 Uiso 1 1 calc R U . . .
C10 C 0.4830(8) 0.4997(11) 0.7991(5) 0.049(3) Uani 1 1 d . . . . .
H10B H 0.390860 0.511648 0.832463 0.059 Uiso 1 1 calc R U . . .
C2 C 0.6128(10) 0.6290(7) 0.2242(6) 0.040(2) Uani 1 1 d . . . . .
H2B H 0.575911 0.694201 0.188927 0.048 Uiso 1 1 calc R U . . .
C19 C 0.0234(9) 0.6901(6) 0.1975(5) 0.0326(17) Uani 1 1 d . . . . .
H19A H 0.002384 0.686825 0.131822 0.039 Uiso 1 1 calc R U . . .
C1 C 0.7070(9) 0.4380(7) 0.2284(5) 0.0355(18) Uani 1 1 d . . . . .
H1C H 0.737339 0.368286 0.196719 0.043 Uiso 1 1 calc R U . . .
C20 C -0.0430(8) 0.7813(6) 0.2557(5) 0.0256(15) Uani 1 1 d . . . . .
C5 C 0.6753(9) 0.5470(8) 0.3773(5) 0.041(3) Uani 1 1 d . . . . .
C8 C 0.6111(9) 0.4746(7) 0.6471(5) 0.041(2) Uani 1 1 d . . . . .
C9 C 0.4770(9) 0.4937(13) 0.6994(5) 0.068(4) Uani 1 1 d . . . . .
H9B H 0.382344 0.502657 0.667559 0.082 Uiso 1 1 calc R U . . .
C4 C 0.7199(9) 0.4439(8) 0.3300(6) 0.042(2) Uani 1 1 d . . . . .
H4C H 0.758111 0.378487 0.364507 0.050 Uiso 1 1 calc R U . . .
C7 C 0.6083(11) 0.4613(9) 0.5390(6) 0.064(3) Uani 1 1 d . . . . .
H7A H 0.659297 0.386444 0.522264 0.076 Uiso 1 1 calc R U . . .
H7B H 0.500869 0.455391 0.517891 0.076 Uiso 1 1 calc R U . . .
C18 C 0.1167(8) 0.6092(6) 0.2389(5) 0.0300(16) Uani 1 1 d . . . . .
H18A H 0.162444 0.549486 0.201644 0.036 Uiso 1 1 calc R U . . .
C3 C 0.6226(10) 0.6424(8) 0.3242(5) 0.047(2) Uani 1 1 d . . . . .
H3A H 0.594077 0.714122 0.353659 0.057 Uiso 1 1 calc R U . . .
C16 C 0.1393(7) 0.4265(6) 0.4328(4) 0.0224(14) Uani 1 1 d . . . . .
H16A H 0.036731 0.458132 0.450026 0.027 Uiso 1 1 calc R U . . .
C6 C 0.6820(13) 0.5580(8) 0.4863(6) 0.072(4) Uani 1 1 d . . . . .
H6A H 0.790211 0.562308 0.506011 0.087 Uiso 1 1 calc R U . . .
H6B H 0.633132 0.633182 0.504620 0.087 Uiso 1 1 calc R U . . .

loop_
_atom_site_aniso_label
_atom_site_aniso_U_11
_atom_site_aniso_U_22
_atom_site_aniso_U_33
_atom_site_aniso_U_23
_atom_site_aniso_U_13
_atom_site_aniso_U_12
Cd1 0.0263(2) 0.02064(18) 0.01291(17) 0.0002(3) 0.00088(14) -0.0033(3)
P1 0.0209(8) 0.0164(8) 0.0147(8) -0.0008(6) 0.0022(6) 0.0012(6)
O4 0.035(3) 0.025(3) 0.023(3) 0.001(2) -0.003(2) 0.009(2)
O12 0.035(3) 0.034(3) 0.039(3) 0.000(2) 0.005(2) -0.004(2)
O6 0.031(2) 0.029(3) 0.011(2) -0.0029(19) 0.0021(19) 0.006(2)
O1 0.032(3) 0.029(3) 0.045(3) 0.006(2) 0.005(2) 0.007(2)
O2 0.032(3) 0.036(4) 0.064(4) -0.001(3) -0.003(3) 0.000(3)
O7 0.029(3) 0.025(2) 0.023(2) -0.0052(19) 0.008(2) -0.0026(19)
O5 0.022(2) 0.021(2) 0.022(2) -0.0040(19) 0.0006(19) 0.0014(19)
N5 0.041(4) 0.031(4) 0.017(3) -0.001(3) -0.003(3) 0.008(3)
O3 0.022(3) 0.021(3) 0.022(3) 0.000(2) 0.003(2) -0.005(2)
N1 0.034(3) 0.029(4) 0.015(2) -0.002(2) 0.002(2) -0.007(2)
O10 0.037(3) 0.048(3) 0.014(2) 0.007(2) -0.003(2) -0.007(2)
O9 0.046(3) 0.030(3) 0.028(3) 0.001(2) 0.012(2) -0.008(2)
N3 0.029(3) 0.027(3) 0.017(3) -0.002(2) 0.002(2) 0.004(3)
N2 0.040(3) 0.032(4) 0.014(2) -0.002(3) -0.001(2) -0.009(3)
O8 0.044(3) 0.045(3) 0.015(2) -0.009(2) 0.002(2) 0.015(2)
N4 0.032(3) 0.031(3) 0.018(3) -0.002(2) 0.003(3) 0.005(3)
C15 0.023(3) 0.024(3) 0.020(4) -0.001(3) -0.002(3) 0.000(3)
C12 0.045(5) 0.039(4) 0.021(4) -0.003(3) 0.005(3) 0.011(3)
C17 0.028(3) 0.027(3) 0.020(3) -0.006(5) 0.000(2) 0.006(5)
O11 0.064(4) 0.072(5) 0.041(4) -0.008(3) 0.003(3) -0.023(4)
C11 0.041(4) 0.039(4) 0.023(4) 0.000(3) -0.003(3) 0.009(3)
C14 0.027(3) 0.025(3) 0.021(3) 0.003(3) 0.000(3) 0.000(3)
C21 0.032(4) 0.032(4) 0.019(4) -0.003(3) 0.006(3) -0.004(3)
C13 0.031(4) 0.028(4) 0.018(3) 0.002(3) 0.002(3) 0.004(3)
C10 0.027(3) 0.095(8) 0.026(3) 0.000(5) 0.001(3) -0.020(5)
C2 0.048(5) 0.040(5) 0.033(5) -0.004(4) 0.003(4) -0.017(4)
C19 0.045(5) 0.039(4) 0.014(3) 0.002(3) 0.001(3) 0.002(4)
C1 0.032(4) 0.052(5) 0.023(4) 0.005(4) 0.000(3) 0.001(4)
C20 0.030(4) 0.023(3) 0.024(4) 0.003(3) 0.001(3) -0.004(3)
C5 0.045(4) 0.063(8) 0.016(3) -0.008(4) 0.003(3) -0.031(4)
C8 0.046(5) 0.055(6) 0.021(4) 0.001(3) -0.003(3) -0.019(4)
C9 0.029(4) 0.152(12) 0.023(4) -0.002(6) -0.003(3) -0.028(6)
C4 0.034(4) 0.067(6) 0.024(4) 0.015(4) -0.004(4) -0.005(4)
C7 0.076(7) 0.100(8) 0.014(4) -0.004(4) -0.002(4) -0.038(5)
C18 0.051(5) 0.026(4) 0.013(3) -0.006(3) 0.002(3) 0.005(3)
C3 0.069(6) 0.049(5) 0.025(4) -0.009(4) 0.006(4) -0.033(5)
C16 0.026(3) 0.026(3) 0.015(3) -0.001(3) -0.001(3) 0.000(3)
C6 0.114(8) 0.084(9) 0.020(4) 0.003(4) -0.006(5) -0.050(7)

loop_
_atom_type_symbol
_atom_type_description
_atom_type_scat_dispersion_real
_atom_type_scat_dispersion_imag
_atom_type_scat_source
C C 0.0033 0.0016 'International Tables Vol C Tables 4.2.6.8 and 6.1.1.4'
H H 0.0000 0.0000 'International Tables Vol C Tables 4.2.6.8 and 6.1.1.4'
N N 0.0061 0.0033 'International Tables Vol C Tables 4.2.6.8 and 6.1.1.4'
O O 0.0106 0.0060 'International Tables Vol C Tables 4.2.6.8 and 6.1.1.4'
P P 0.1023 0.0942 'International Tables Vol C Tables 4.2.6.8 and 6.1.1.4'
Cd Cd -0.8075 1.2024 'International Tables Vol C Tables 4.2.6.8 and 6.1.1.4'

loop_
_geom_angle_atom_site_label_1
_geom_angle_atom_site_label_2
_geom_angle_atom_site_label_3
_geom_angle
_geom_angle_site_symmetry_1
_geom_angle_site_symmetry_3
_geom_angle_publ_flag
N2 Cd1 N1 171.8(2) . 1_554 ?
N2 Cd1 O2 91.0(2) . . ?
N1 Cd1 O2 97.1(2) 1_554 . ?
N2 Cd1 O3 95.7(2) . . ?
N1 Cd1 O3 85.54(18) 1_554 . ?
O2 Cd1 O3 90.44(17) . . ?
N2 Cd1 O5 92.2(2) . 2_655 ?
N1 Cd1 O5 87.54(17) 1_554 2_655 ?
O2 Cd1 O5 83.03(17) . 2_655 ?
O3 Cd1 O5 169.83(16) . 2_655 ?
N2 Cd1 O1 85.1(2) . . ?
N1 Cd1 O1 86.75(18) 1_554 . ?
O2 Cd1 O1 175.3(2) . . ?
O3 Cd1 O1 92.55(16) . . ?
O5 Cd1 O1 94.49(17) 2_655 . ?
O4 P1 O5 113.0(3) . . ?
O4 P1 O3 114.8(3) . . ?
O5 P1 O3 111.1(3) . . ?
O4 P1 O6 102.6(2) . . ?
O5 P1 O6 107.0(2) . . ?
O3 P1 O6 107.6(3) . . ?
H12E O12 H12B 110.3 . . ?
C13 O6 P1 117.5(4) . . ?
Cd1 O1 H1B 113.4 . . ?
Cd1 O1 H1D 113.4 . . ?
H1B O1 H1D 110.9 . . ?
Cd1 O2 H2C 112.9 . . ?
Cd1 O2 H2D 111.7 . . ?
H2C O2 H2D 110.1 . . ?
C17 O7 C14 108.4(5) . . ?
P1 O5 Cd1 137.8(3) . 2_645 ?
C20 N5 H5B 120.0 . . ?
C20 N5 H5C 120.0 . . ?
H5B N5 H5C 120.0 . . ?
P1 O3 Cd1 140.6(3) . . ?
C11 N1 C10 116.3(6) . . ?
C11 N1 Cd1 122.7(4) . 1_556 ?
C10 N1 Cd1 120.5(5) . 1_556 ?
C16 O10 H10A 109.5 . . ?
C15 O9 H9A 109.5 . . ?
C18 N3 C21 120.7(6) . . ?
C18 N3 C17 122.8(5) . . ?
C21 N3 C17 116.4(5) . . ?
C2 N2 C1 116.8(6) . . ?
C2 N2 Cd1 121.8(6) . . ?
C1 N2 Cd1 121.3(5) . . ?
C21 N4 C20 119.8(6) . . ?
O9 C15 C14 111.3(6) . . ?
O9 C15 C16 117.2(6) . . ?
C14 C15 C16 101.1(5) . . ?
O9 C15 H15A 108.9 . . ?
C14 C15 H15A 108.9 . . ?
C16 C15 H15A 108.9 . . ?
C8 C12 C11 119.0(7) . . ?
C8 C12 H12A 120.5 . . ?
C11 C12 H12A 120.5 . . ?
O7 C17 N3 108.8(5) . . ?
O7 C17 C16 108.4(7) . . ?
N3 C17 C16 110.7(5) . . ?
O7 C17 H17A 109.7 . . ?
N3 C17 H17A 109.7 . . ?
C16 C17 H17A 109.7 . . ?
N1 C11 C12 124.7(7) . . ?
N1 C11 H11A 117.7 . . ?
C12 C11 H11A 117.7 . . ?
O7 C14 C13 109.8(5) . . ?
O7 C14 C15 103.8(5) . . ?
C13 C14 C15 118.0(6) . . ?
O7 C14 H14A 108.3 . . ?
C13 C14 H14A 108.3 . . ?
C15 C14 H14A 108.3 . . ?
O8 C21 N4 122.7(6) . . ?
O8 C21 N3 117.7(6) . . ?
N4 C21 N3 119.6(6) . . ?
O6 C13 C14 110.4(5) . . ?
O6 C13 H13A 109.6 . . ?
C14 C13 H13A 109.6 . . ?
O6 C13 H13B 109.6 . . ?
C14 C13 H13B 109.6 . . ?
H13A C13 H13B 108.1 . . ?
N1 C10 C9 123.0(7) . . ?
N1 C10 H10B 118.5 . . ?
C9 C10 H10B 118.5 . . ?
N2 C2 C3 125.4(9) . . ?
N2 C2 H2B 117.3 . . ?
C3 C2 H2B 117.3 . . ?
C18 C19 C20 118.6(6) . . ?
C18 C19 H19A 120.7 . . ?
C20 C19 H19A 120.7 . . ?
N2 C1 C4 121.4(8) . . ?
N2 C1 H1C 119.3 . . ?
C4 C1 H1C 119.3 . . ?
N5 C20 N4 118.1(6) . . ?
N5 C20 C19 121.1(6) . . ?
N4 C20 C19 120.8(6) . . ?
C3 C5 C4 118.7(7) . . ?
C3 C5 C6 119.1(8) . . ?
C4 C5 C6 122.2(8) . . ?
C12 C8 C9 116.5(7) . . ?
C12 C8 C7 121.5(8) . . ?
C9 C8 C7 122.0(7) . . ?
C8 C9 C10 120.4(7) . . ?
C8 C9 H9B 119.8 . . ?
C10 C9 H9B 119.8 . . ?
C5 C4 C1 119.5(8) . . ?
C5 C4 H4C 120.2 . . ?
C1 C4 H4C 120.2 . . ?
C6 C7 C8 115.2(7) . . ?
C6 C7 H7A 108.5 . . ?
C8 C7 H7A 108.5 . . ?
C6 C7 H7B 108.5 . . ?
C8 C7 H7B 108.5 . . ?
H7A C7 H7B 107.5 . . ?
C19 C18 N3 120.4(6) . . ?
C19 C18 H18A 119.8 . . ?
N3 C18 H18A 119.8 . . ?
C5 C3 C2 118.1(8) . . ?
C5 C3 H3A 120.9 . . ?
C2 C3 H3A 120.9 . . ?
O10 C16 C17 107.5(5) . . ?
O10 C16 C15 112.2(5) . . ?
C17 C16 C15 99.4(5) . . ?
O10 C16 H16A 112.3 . . ?
C17 C16 H16A 112.3 . . ?
C15 C16 H16A 112.3 . . ?
C7 C6 C5 115.4(7) . . ?
C7 C6 H6A 108.4 . . ?
C5 C6 H6A 108.4 . . ?
C7 C6 H6B 108.4 . . ?
C5 C6 H6B 108.4 . . ?
H6A C6 H6B 107.5 . . ?

loop_
_geom_bond_atom_site_label_1
_geom_bond_atom_site_label_2
_geom_bond_distance
_geom_bond_site_symmetry_2
_geom_bond_publ_flag
Cd1 N2 2.296(5) . ?
Cd1 N1 2.301(5) 1_554 ?
Cd1 O2 2.315(6) . ?
Cd1 O3 2.316(5) . ?
Cd1 O5 2.343(4) 2_655 ?
Cd1 O1 2.444(4) . ?
P1 O4 1.509(5) . ?
P1 O5 1.523(5) . ?
P1 O3 1.525(5) . ?
P1 O6 1.620(4) . ?
O12 H12E 0.8501 . ?
O12 H12B 0.8500 . ?
O6 C13 1.430(7) . ?
O1 H1B 0.8500 . ?
O1 H1D 0.8500 . ?
O2 H2C 0.8499 . ?
O2 H2D 0.8500 . ?
O7 C17 1.413(7) . ?
O7 C14 1.437(7) . ?
N5 C20 1.311(8) . ?
N5 H5B 0.8600 . ?
N5 H5C 0.8600 . ?
N1 C11 1.319(8) . ?
N1 C10 1.321(8) . ?
O10 C16 1.409(7) . ?
O10 H10A 0.8200 . ?
O9 C15 1.409(8) . ?
O9 H9A 0.8200 . ?
N3 C18 1.364(8) . ?
N3 C21 1.396(8) . ?
N3 C17 1.495(9) . ?
N2 C2 1.308(10) . ?
N2 C1 1.361(10) . ?
O8 C21 1.246(8) . ?
N4 C21 1.340(9) . ?
N4 C20 1.358(8) . ?
C15 C14 1.521(8) . ?
C15 C16 1.520(9) . ?
C15 H15A 0.9800 . ?
C12 C8 1.370(10) . ?
C12 C11 1.391(9) . ?
C12 H12A 0.9300 . ?
C17 C16 1.521(10) . ?
C17 H17A 0.9800 . ?
C11 H11A 0.9300 . ?
C14 C13 1.495(8) . ?
C14 H14A 0.9800 . ?
C13 H13A 0.9700 . ?
C13 H13B 0.9700 . ?
C10 C9 1.388(9) . ?
C10 H10B 0.9300 . ?
C2 C3 1.399(10) . ?
C2 H2B 0.9300 . ?
C19 C18 1.334(9) . ?
C19 C20 1.419(9) . ?
C19 H19A 0.9300 . ?
C1 C4 1.417(10) . ?
C1 H1C 0.9300 . ?
C5 C3 1.369(12) . ?
C5 C4 1.377(11) . ?
C5 C6 1.520(10) . ?
C8 C9 1.382(11) . ?
C8 C7 1.510(10) . ?
C9 H9B 0.9300 . ?
C4 H4C 0.9300 . ?
C7 C6 1.448(10) . ?
C7 H7A 0.9700 . ?
C7 H7B 0.9700 . ?
C18 H18A 0.9300 . ?
C3 H3A 0.9300 . ?
C16 H16A 0.9800 . ?
C6 H6A 0.9700 . ?
C6 H6B 0.9700 . ?

loop_
_geom_torsion_atom_site_label_1
_geom_torsion_atom_site_label_2
_geom_torsion_atom_site_label_3
_geom_torsion_atom_site_label_4
_geom_torsion
_geom_torsion_site_symmetry_1
_geom_torsion_site_symmetry_2
_geom_torsion_site_symmetry_3
_geom_torsion_site_symmetry_4
_geom_torsion_publ_flag
O4 P1 O6 C13 -177.1(4) . . . . ?
O5 P1 O6 C13 63.7(5) . . . . ?
O3 P1 O6 C13 -55.7(5) . . . . ?
O4 P1 O5 Cd1 140.2(4) . . . 2_645 ?
O3 P1 O5 Cd1 9.6(5) . . . 2_645 ?
O6 P1 O5 Cd1 -107.6(4) . . . 2_645 ?
O4 P1 O3 Cd1 43.0(5) . . . . ?
O5 P1 O3 Cd1 172.8(4) . . . . ?
O6 P1 O3 Cd1 -70.4(5) . . . . ?
C14 O7 C17 N3 -116.7(6) . . . . ?
C14 O7 C17 C16 3.7(6) . . . . ?
C18 N3 C17 O7 21.9(9) . . . . ?
C21 N3 C17 O7 -162.2(6) . . . . ?
C18 N3 C17 C16 -97.1(7) . . . . ?
C21 N3 C17 C16 78.8(8) . . . . ?
C10 N1 C11 C12 -1.7(11) . . . . ?
Cd1 N1 C11 C12 -174.0(5) 1_556 . . . ?
C8 C12 C11 N1 -0.8(11) . . . . ?
C17 O7 C14 C13 150.2(5) . . . . ?
C17 O7 C14 C15 23.2(6) . . . . ?
O9 C15 C14 O7 -165.9(5) . . . . ?
C16 C15 C14 O7 -40.7(6) . . . . ?
O9 C15 C14 C13 72.4(7) . . . . ?
C16 C15 C14 C13 -162.4(6) . . . . ?
C20 N4 C21 O8 178.3(6) . . . . ?
C20 N4 C21 N3 -1.7(10) . . . . ?
C18 N3 C21 O8 179.6(6) . . . . ?
C17 N3 C21 O8 3.5(10) . . . . ?
C18 N3 C21 N4 -0.5(10) . . . . ?
C17 N3 C21 N4 -176.5(6) . . . . ?
P1 O6 C13 C14 170.4(4) . . . . ?
O7 C14 C13 O6 -61.8(7) . . . . ?
C15 C14 C13 O6 56.8(8) . . . . ?
C11 N1 C10 C9 1.7(16) . . . . ?
Cd1 N1 C10 C9 174.1(10) 1_556 . . . ?
C1 N2 C2 C3 -0.8(12) . . . . ?
Cd1 N2 C2 C3 176.3(6) . . . . ?
C2 N2 C1 C4 1.1(11) . . . . ?
Cd1 N2 C1 C4 -176.0(5) . . . . ?
C21 N4 C20 N5 -174.1(6) . . . . ?
C21 N4 C20 C19 3.5(10) . . . . ?
C18 C19 C20 N5 174.4(7) . . . . ?
C18 C19 C20 N4 -3.1(10) . . . . ?
C11 C12 C8 C9 3.2(12) . . . . ?
C11 C12 C8 C7 -176.9(7) . . . . ?
C12 C8 C9 C10 -3.2(17) . . . . ?
C7 C8 C9 C10 176.9(11) . . . . ?
N1 C10 C9 C8 1(2) . . . . ?
C3 C5 C4 C1 -1.4(12) . . . . ?
C6 C5 C4 C1 178.3(7) . . . . ?
N2 C1 C4 C5 -0.1(12) . . . . ?
C12 C8 C7 C6 -67.3(12) . . . . ?
C9 C8 C7 C6 112.6(12) . . . . ?
C20 C19 C18 N3 0.9(11) . . . . ?
C21 N3 C18 C19 0.8(10) . . . . ?
C17 N3 C18 C19 176.6(7) . . . . ?
C4 C5 C3 C2 1.7(12) . . . . ?
C6 C5 C3 C2 -178.0(7) . . . . ?
N2 C2 C3 C5 -0.6(13) . . . . ?
O7 C17 C16 O10 88.4(6) . . . . ?
N3 C17 C16 O10 -152.4(5) . . . . ?
O7 C17 C16 C15 -28.6(6) . . . . ?
N3 C17 C16 C15 90.6(6) . . . . ?
O9 C15 C16 O10 48.6(8) . . . . ?
C14 C15 C16 O10 -72.5(6) . . . . ?
O9 C15 C16 C17 162.1(5) . . . . ?
C14 C15 C16 C17 40.9(6) . . . . ?
C8 C7 C6 C5 -178.2(8) . . . . ?
C3 C5 C6 C7 128.8(9) . . . . ?
C4 C5 C6 C7 -50.9(13) . . . . ?
